data_7028250
loop_
_publ_author_name
'Kaaz, M.'
'Bender, J.'
'F\"orster, D'
'Frey, W.'
'Nieger, M.'
'Gudat, D.'

_publ_section_title
;
 Phosphines with N-heterocyclic boranyl substituents.
;
_journal_issue 2
_journal_name_full 'Dalton transactions (Cambridge, England : 2003)'
_journal_page_first 680
_journal_page_last 689
_journal_paper_doi 10.1039/c3dt52441h
_journal_volume 43
_journal_year 2014
_chemical_formula_moiety 'C44 H56 B N4 P'
_chemical_formula_sum 'C44 H56 B N4 P'
_chemical_formula_weight 682.71
_chemical_name_systematic
; 
2-(1,3-bis(2,6-diisopropylphenyl)-1,3,2-diazaborolen-2-yl)-
1,3-bis(2,6-dimethylphenyl)-1,3,2-diazaphospholene  
;
_space_group_IT_number 2
_symmetry_cell_setting triclinic
_symmetry_space_group_name_Hall '-P 1'
_symmetry_space_group_name_H-M 'P -1'
_atom_sites_solution_hydrogens geom
_atom_sites_solution_primary direct
_atom_sites_solution_secondary difmap
_audit_creation_method SHELXL-97
_cell_angle_alpha 97.682(2)
_cell_angle_beta 98.396(2)
_cell_angle_gamma 103.761(2)
_cell_formula_units_Z 2
_cell_length_a 12.4257(4)
_cell_length_b 12.4802(5)
_cell_length_c 13.2635(5)
_cell_measurement_temperature 100(2)
_cell_volume 1945.80(13)
_computing_cell_refinement 'Bruker ApexII Software-Suite, 2008'
_computing_data_collection 'Bruker ApexII Software-Suite, 2008'
_computing_data_reduction 'Bruker ApexII Software-Suite, 2008'
_computing_molecular_graphics 'SHELXS-plus, XP (Sheldrick, 1991)'
_computing_publication_material SHELXL-97
_computing_structure_refinement 'SHELXL-97 (Sheldrick, 1997)'
_computing_structure_solution 'SHELXS-97 (Sheldrick, 1990)'
_diffrn_ambient_temperature 100(2)
_diffrn_measured_fraction_theta_full 0.998
_diffrn_measured_fraction_theta_max 0.998
_diffrn_measurement_device_type 'Bruker Kappa ApexII Duo'
_diffrn_measurement_method 'omega and phi scans'
_diffrn_radiation_monochromator triumph
_diffrn_radiation_source 'fine-focus sealed tube'
_diffrn_radiation_type MoK\a
_diffrn_radiation_wavelength 0.71073
_diffrn_reflns_av_R_equivalents 0.0370
_diffrn_reflns_av_sigmaI/netI 0.0347
_diffrn_reflns_limit_h_max 14
_diffrn_reflns_limit_h_min -10
_diffrn_reflns_limit_k_max 15
_diffrn_reflns_limit_k_min -15
_diffrn_reflns_limit_l_max 15
_diffrn_reflns_limit_l_min -15
_diffrn_reflns_number 31455
_diffrn_reflns_theta_full 25.35
_diffrn_reflns_theta_max 25.35
_diffrn_reflns_theta_min 1.58
_exptl_absorpt_coefficient_mu 0.106
_exptl_absorpt_correction_T_max 0.7457
_exptl_absorpt_correction_T_min 0.7223
_exptl_absorpt_correction_type multi-scan
_exptl_absorpt_process_details 'Blessing, 1995'
_exptl_crystal_colour colourless
_exptl_crystal_density_diffrn 1.165
_exptl_crystal_density_meas ?
_exptl_crystal_density_method 'not measured'
_exptl_crystal_description block
_exptl_crystal_F_000 736
_exptl_crystal_size_max 0.60
_exptl_crystal_size_mid 0.41
_exptl_crystal_size_min 0.21
_refine_diff_density_max 0.316
_refine_diff_density_min -0.369
_refine_diff_density_rms 0.045
_refine_ls_extinction_method none
_refine_ls_goodness_of_fit_ref 1.033
_refine_ls_hydrogen_treatment constr
_refine_ls_matrix_type full
_refine_ls_number_parameters 455
_refine_ls_number_reflns 7097
_refine_ls_number_restraints 0
_refine_ls_restrained_S_all 1.033
_refine_ls_R_factor_all 0.0565
_refine_ls_R_factor_gt 0.0389
_refine_ls_shift/su_max 0.001
_refine_ls_shift/su_mean 0.000
_refine_ls_structure_factor_coef Fsqd
_refine_ls_weighting_details 'calc w=1/[\s^2^(Fo^2^)+(0.0399P)^2^+1.0420P] where P=(Fo^2^+2Fc^2^)/3'
_refine_ls_weighting_scheme calc
_refine_ls_wR_factor_gt 0.0895
_refine_ls_wR_factor_ref 0.0979
_reflns_number_gt 5587
_reflns_number_total 7097
_reflns_threshold_expression >2sigma(I)
_cod_data_source_file c3dt52441h.txt
_cod_data_source_block gud125
_cod_depositor_comments
;
The following automatic conversions were performed:

'_exptl_crystal_density_meas' value 'none' was changed to '?' - the
value is perceived as not measured.

Automatic conversion script
Id: cif_fix_values 3008 2015-01-20 13:52:24Z robertas 
;
_cod_original_cell_volume 1945.80(12)
_cod_database_code 7028250

loop_
_symmetry_equiv_pos_as_xyz
'x, y, z'
'-x, -y, -z'

loop_
_atom_site_label
_atom_site_type_symbol
_atom_site_fract_x
_atom_site_fract_y
_atom_site_fract_z
_atom_site_U_iso_or_equiv
_atom_site_adp_type
_atom_site_occupancy
_atom_site_symmetry_multiplicity
_atom_site_calc_flag
_atom_site_refinement_flags
P1 P 0.60785(3) 0.23101(4) 0.67775(3) 0.01316(11) Uani 1 1 d .
N2 N 0.51352(11) 0.27930(11) 0.74667(10) 0.0155(3) Uani 1 1 d .
C3 C 0.50800(13) 0.38301(14) 0.71561(13) 0.0171(4) Uani 1 1 d .
H3 H 0.4791 0.4361 0.7540 0.021 Uiso 1 1 calc R
C4 C 0.54624(13) 0.40024(14) 0.62904(13) 0.0169(4) Uani 1 1 d .
H4 H 0.5462 0.4659 0.6002 0.020 Uiso 1 1 calc R
N5 N 0.58736(11) 0.31168(11) 0.58326(10) 0.0150(3) Uani 1 1 d .
C6 C 0.55316(13) 0.26962(14) 0.47373(12) 0.0164(4) Uani 1 1 d .
C7 C 0.47052(13) 0.16836(15) 0.43427(13) 0.0188(4) Uani 1 1 d .
C8 C 0.44542(15) 0.13200(16) 0.32798(14) 0.0249(4) Uani 1 1 d .
H8 H 0.3916 0.0624 0.3004 0.030 Uiso 1 1 calc R
C9 C 0.49654(16) 0.19429(17) 0.26109(14) 0.0281(4) Uani 1 1 d .
H9 H 0.4777 0.1680 0.1885 0.034 Uiso 1 1 calc R
C10 C 0.57509(15) 0.29484(17) 0.30081(14) 0.0254(4) Uani 1 1 d .
H10 H 0.6090 0.3387 0.2548 0.030 Uiso 1 1 calc R
C11 C 0.60576(14) 0.33342(15) 0.40678(13) 0.0203(4) Uani 1 1 d .
C12 C 0.69522(15) 0.44175(15) 0.44676(14) 0.0251(4) Uani 1 1 d .
H12A H 0.7426 0.4576 0.3948 0.038 Uiso 1 1 calc R
H12B H 0.7420 0.4354 0.5108 0.038 Uiso 1 1 calc R
H12C H 0.6594 0.5028 0.4608 0.038 Uiso 1 1 calc R
C13 C 0.40514(14) 0.09886(15) 0.50044(14) 0.0227(4) Uani 1 1 d .
H13A H 0.3400 0.0436 0.4564 0.034 Uiso 1 1 calc R
H13B H 0.3790 0.1476 0.5502 0.034 Uiso 1 1 calc R
H13C H 0.4537 0.0601 0.5378 0.034 Uiso 1 1 calc R
C14 C 0.41577(13) 0.20298(14) 0.76761(12) 0.0154(3) Uani 1 1 d .
C15 C 0.43606(14) 0.12146(14) 0.82623(12) 0.0176(4) Uani 1 1 d .
C16 C 0.34533(15) 0.04226(15) 0.84598(13) 0.0228(4) Uani 1 1 d .
H16 H 0.3591 -0.0143 0.8836 0.027 Uiso 1 1 calc R
C17 C 0.23612(15) 0.04487(16) 0.81178(14) 0.0242(4) Uani 1 1 d .
H17 H 0.1748 -0.0091 0.8261 0.029 Uiso 1 1 calc R
C18 C 0.21656(14) 0.12631(16) 0.75672(13) 0.0233(4) Uani 1 1 d .
H18 H 0.1410 0.1285 0.7345 0.028 Uiso 1 1 calc R
C19 C 0.30359(14) 0.20546(15) 0.73249(13) 0.0189(4) Uani 1 1 d .
C20 C 0.26831(14) 0.28602(17) 0.66618(15) 0.0265(4) Uani 1 1 d .
H20A H 0.1875 0.2588 0.6374 0.040 Uiso 1 1 calc R
H20B H 0.3109 0.2908 0.6096 0.040 Uiso 1 1 calc R
H20C H 0.2838 0.3604 0.7088 0.040 Uiso 1 1 calc R
C21 C 0.55355(14) 0.11533(15) 0.86756(14) 0.0213(4) Uani 1 1 d .
H21A H 0.5519 0.0745 0.9257 0.032 Uiso 1 1 calc R
H21B H 0.6028 0.1913 0.8912 0.032 Uiso 1 1 calc R
H21C H 0.5824 0.0762 0.8127 0.032 Uiso 1 1 calc R
B22 B 0.75342(14) 0.32259(15) 0.75654(14) 0.0126(4) Uani 1 1 d .
N23 N 0.85059(11) 0.27964(11) 0.75229(10) 0.0137(3) Uani 1 1 d .
C24 C 0.94437(13) 0.35665(14) 0.81626(13) 0.0173(4) Uani 1 1 d .
H24 H 1.0191 0.3486 0.8268 0.021 Uiso 1 1 calc R
C25 C 0.91171(13) 0.44307(14) 0.85999(13) 0.0167(4) Uani 1 1 d .
H25 H 0.9598 0.5059 0.9074 0.020 Uiso 1 1 calc R
N26 N 0.79616(11) 0.42789(11) 0.82589(10) 0.0135(3) Uani 1 1 d .
C27 C 0.75138(13) 0.51675(14) 0.86868(12) 0.0149(3) Uani 1 1 d .
C28 C 0.75779(13) 0.61092(14) 0.82026(13) 0.0172(4) Uani 1 1 d .
C29 C 0.72869(14) 0.70199(15) 0.87112(14) 0.0220(4) Uani 1 1 d .
H29 H 0.7304 0.7660 0.8392 0.026 Uiso 1 1 calc R
C30 C 0.69758(15) 0.70143(15) 0.96632(15) 0.0256(4) Uani 1 1 d .
H30 H 0.6805 0.7655 1.0005 0.031 Uiso 1 1 calc R
C31 C 0.69122(15) 0.60804(15) 1.01214(14) 0.0241(4) Uani 1 1 d .
H31 H 0.6688 0.6082 1.0776 0.029 Uiso 1 1 calc R
C32 C 0.71702(13) 0.51334(15) 0.96439(13) 0.0183(4) Uani 1 1 d .
C33 C 0.70539(14) 0.41074(15) 1.01581(13) 0.0206(4) Uani 1 1 d .
H33 H 0.7252 0.3513 0.9693 0.025 Uiso 1 1 calc R
C34 C 0.58322(14) 0.36581(16) 1.02877(14) 0.0244(4) Uani 1 1 d .
H34A H 0.5769 0.2995 1.0618 0.037 Uiso 1 1 calc R
H34B H 0.5337 0.3455 0.9607 0.037 Uiso 1 1 calc R
H34C H 0.5608 0.4237 1.0721 0.037 Uiso 1 1 calc R
C35 C 0.78469(15) 0.43399(17) 1.12047(15) 0.0296(4) Uani 1 1 d .
H35A H 0.7743 0.3655 1.1506 0.044 Uiso 1 1 calc R
H35B H 0.7677 0.4930 1.1671 0.044 Uiso 1 1 calc R
H35C H 0.8629 0.4584 1.1108 0.044 Uiso 1 1 calc R
C36 C 0.79943(15) 0.61711(15) 0.71852(14) 0.0223(4) Uani 1 1 d .
H36 H 0.7846 0.5388 0.6804 0.027 Uiso 1 1 calc R
C37 C 0.73903(17) 0.68131(16) 0.64941(15) 0.0288(4) Uani 1 1 d .
H37A H 0.7686 0.6823 0.5849 0.043 Uiso 1 1 calc R
H37B H 0.7516 0.7584 0.6853 0.043 Uiso 1 1 calc R
H37C H 0.6580 0.6445 0.6336 0.043 Uiso 1 1 calc R
C38 C 0.92682(16) 0.67045(18) 0.73697(16) 0.0322(5) Uani 1 1 d .
H38A H 0.9514 0.6735 0.6703 0.048 Uiso 1 1 calc R
H38B H 0.9665 0.6254 0.7759 0.048 Uiso 1 1 calc R
H38C H 0.9440 0.7465 0.7766 0.048 Uiso 1 1 calc R
C39 C 0.86422(12) 0.17325(13) 0.70711(12) 0.0130(3) Uani 1 1 d .
C40 C 0.87997(12) 0.09727(14) 0.77318(13) 0.0148(3) Uani 1 1 d .
C41 C 0.90234(13) -0.00183(14) 0.73108(14) 0.0190(4) Uani 1 1 d .
H41 H 0.9139 -0.0546 0.7742 0.023 Uiso 1 1 calc R
C42 C 0.90787(14) -0.02428(15) 0.62749(14) 0.0224(4) Uani 1 1 d .
H42 H 0.9236 -0.0920 0.6001 0.027 Uiso 1 1 calc R
C43 C 0.89073(13) 0.05090(15) 0.56356(14) 0.0199(4) Uani 1 1 d .
H43 H 0.8940 0.0337 0.4923 0.024 Uiso 1 1 calc R
C44 C 0.86877(13) 0.15148(14) 0.60148(13) 0.0155(3) Uani 1 1 d .
C45 C 0.85335(14) 0.23565(15) 0.53158(13) 0.0197(4) Uani 1 1 d .
H45 H 0.7945 0.2709 0.5540 0.024 Uiso 1 1 calc R
C46 C 0.81280(17) 0.18344(18) 0.41747(14) 0.0312(5) Uani 1 1 d .
H46A H 0.8046 0.2421 0.3770 0.047 Uiso 1 1 calc R
H46B H 0.7399 0.1282 0.4088 0.047 Uiso 1 1 calc R
H46C H 0.8679 0.1464 0.3933 0.047 Uiso 1 1 calc R
C47 C 0.96214(16) 0.32922(17) 0.54525(15) 0.0298(4) Uani 1 1 d .
H47A H 0.9505 0.3826 0.4996 0.045 Uiso 1 1 calc R
H47B H 1.0230 0.2969 0.5276 0.045 Uiso 1 1 calc R
H47C H 0.9826 0.3680 0.6173 0.045 Uiso 1 1 calc R
C48 C 0.87525(14) 0.12013(15) 0.88750(13) 0.0189(4) Uani 1 1 d .
H48 H 0.8422 0.1853 0.9001 0.023 Uiso 1 1 calc R
C49 C 0.80099(15) 0.02026(16) 0.92165(14) 0.0244(4) Uani 1 1 d .
H49A H 0.8003 0.0385 0.9957 0.037 Uiso 1 1 calc R
H49B H 0.8311 -0.0451 0.9088 0.037 Uiso 1 1 calc R
H49C H 0.7240 0.0033 0.8823 0.037 Uiso 1 1 calc R
C50 C 0.99387(15) 0.15136(17) 0.95384(15) 0.0291(4) Uani 1 1 d .
H50A H 0.9887 0.1656 1.0272 0.044 Uiso 1 1 calc R
H50B H 1.0398 0.2189 0.9357 0.044 Uiso 1 1 calc R
H50C H 1.0289 0.0895 0.9410 0.044 Uiso 1 1 calc R

loop_
_atom_site_aniso_label
_atom_site_aniso_U_11
_atom_site_aniso_U_22
_atom_site_aniso_U_33
_atom_site_aniso_U_23
_atom_site_aniso_U_13
_atom_site_aniso_U_12
P1 0.0113(2) 0.0140(2) 0.0132(2) 0.00080(17) 0.00164(16) 0.00283(16)
N2 0.0126(7) 0.0164(8) 0.0179(7) 0.0026(6) 0.0046(5) 0.0038(6)
C3 0.0149(8) 0.0154(9) 0.0205(9) 0.0007(7) 0.0019(7) 0.0048(7)
C4 0.0147(8) 0.0152(9) 0.0188(9) 0.0012(7) -0.0006(7) 0.0034(7)
N5 0.0161(7) 0.0144(7) 0.0137(7) 0.0019(6) 0.0008(5) 0.0042(6)
C6 0.0154(8) 0.0206(9) 0.0135(8) 0.0017(7) 0.0007(6) 0.0071(7)
C7 0.0143(8) 0.0225(10) 0.0194(9) 0.0011(7) 0.0004(7) 0.0074(7)
C8 0.0213(9) 0.0267(10) 0.0222(10) -0.0051(8) -0.0011(7) 0.0063(8)
C9 0.0310(10) 0.0382(12) 0.0131(9) -0.0008(8) 0.0005(8) 0.0102(9)
C10 0.0276(10) 0.0330(11) 0.0178(9) 0.0075(8) 0.0050(7) 0.0099(8)
C11 0.0194(9) 0.0234(10) 0.0186(9) 0.0040(7) 0.0019(7) 0.0073(7)
C12 0.0286(10) 0.0238(10) 0.0229(10) 0.0090(8) 0.0057(8) 0.0037(8)
C13 0.0175(9) 0.0233(10) 0.0218(9) -0.0020(8) 0.0013(7) -0.0006(7)
C14 0.0155(8) 0.0173(9) 0.0120(8) -0.0011(7) 0.0045(6) 0.0026(7)
C15 0.0189(8) 0.0192(9) 0.0133(8) -0.0010(7) 0.0038(7) 0.0039(7)
C16 0.0276(10) 0.0220(10) 0.0183(9) 0.0046(8) 0.0076(7) 0.0028(8)
C17 0.0209(9) 0.0257(10) 0.0216(9) 0.0019(8) 0.0085(7) -0.0037(8)
C18 0.0158(8) 0.0316(11) 0.0197(9) -0.0009(8) 0.0052(7) 0.0029(8)
C19 0.0166(8) 0.0245(10) 0.0145(9) -0.0007(7) 0.0037(7) 0.0048(7)
C20 0.0156(9) 0.0352(11) 0.0298(10) 0.0099(9) 0.0004(7) 0.0088(8)
C21 0.0232(9) 0.0221(10) 0.0204(9) 0.0057(8) 0.0033(7) 0.0085(8)
B22 0.0120(8) 0.0153(10) 0.0108(9) 0.0043(7) 0.0035(7) 0.0023(7)
N23 0.0133(7) 0.0132(7) 0.0139(7) 0.0010(6) 0.0020(5) 0.0030(5)
C24 0.0099(8) 0.0179(9) 0.0217(9) 0.0010(7) 0.0004(6) 0.0017(7)
C25 0.0128(8) 0.0157(9) 0.0182(9) -0.0003(7) -0.0004(6) 0.0011(7)
N26 0.0136(7) 0.0138(7) 0.0138(7) 0.0017(6) 0.0034(5) 0.0050(5)
C27 0.0103(7) 0.0140(9) 0.0175(8) -0.0033(7) 0.0004(6) 0.0026(6)
C28 0.0134(8) 0.0153(9) 0.0201(9) 0.0002(7) -0.0003(7) 0.0018(7)
C29 0.0204(9) 0.0142(9) 0.0298(10) 0.0011(8) 0.0017(7) 0.0048(7)
C30 0.0241(9) 0.0175(10) 0.0331(11) -0.0074(8) 0.0069(8) 0.0070(8)
C31 0.0234(9) 0.0249(10) 0.0229(10) -0.0031(8) 0.0093(7) 0.0054(8)
C32 0.0146(8) 0.0190(9) 0.0185(9) -0.0014(7) 0.0031(7) 0.0017(7)
C33 0.0219(9) 0.0209(10) 0.0184(9) 0.0005(7) 0.0077(7) 0.0037(7)
C34 0.0211(9) 0.0302(11) 0.0191(9) 0.0028(8) 0.0054(7) 0.0015(8)
C35 0.0217(9) 0.0339(12) 0.0304(11) 0.0072(9) 0.0008(8) 0.0035(8)
C36 0.0313(10) 0.0148(9) 0.0210(9) 0.0023(7) 0.0048(8) 0.0068(8)
C37 0.0387(11) 0.0173(10) 0.0260(10) 0.0059(8) -0.0014(8) 0.0023(8)
C38 0.0331(11) 0.0383(12) 0.0325(11) 0.0156(9) 0.0146(9) 0.0129(9)
C39 0.0072(7) 0.0130(8) 0.0175(8) -0.0003(7) 0.0016(6) 0.0023(6)
C40 0.0079(7) 0.0149(9) 0.0201(9) 0.0020(7) 0.0009(6) 0.0021(6)
C41 0.0148(8) 0.0142(9) 0.0297(10) 0.0062(7) 0.0054(7) 0.0050(7)
C42 0.0173(8) 0.0141(9) 0.0353(11) -0.0032(8) 0.0098(8) 0.0040(7)
C43 0.0160(8) 0.0206(9) 0.0214(9) -0.0026(7) 0.0080(7) 0.0021(7)
C44 0.0092(7) 0.0176(9) 0.0181(9) 0.0003(7) 0.0026(6) 0.0020(6)
C45 0.0189(9) 0.0280(10) 0.0158(9) 0.0048(7) 0.0066(7) 0.0103(7)
C46 0.0331(11) 0.0465(13) 0.0177(10) 0.0050(9) 0.0060(8) 0.0168(10)
C47 0.0294(10) 0.0334(12) 0.0298(11) 0.0153(9) 0.0090(8) 0.0068(9)
C48 0.0203(9) 0.0194(9) 0.0179(9) 0.0051(7) 0.0009(7) 0.0077(7)
C49 0.0243(9) 0.0282(11) 0.0232(10) 0.0114(8) 0.0037(7) 0.0080(8)
C50 0.0274(10) 0.0301(11) 0.0242(10) 0.0057(8) -0.0056(8) 0.0027(8)

loop_
_atom_type_symbol
_atom_type_description
_atom_type_scat_dispersion_real
_atom_type_scat_dispersion_imag
_atom_type_scat_source
C C 0.0033 0.0016 'International Tables Vol C Tables 4.2.6.8 and 6.1.1.4'
H H 0.0000 0.0000 'International Tables Vol C Tables 4.2.6.8 and 6.1.1.4'
B B 0.0013 0.0007 'International Tables Vol C Tables 4.2.6.8 and 6.1.1.4'
N N 0.0061 0.0033 'International Tables Vol C Tables 4.2.6.8 and 6.1.1.4'
P P 0.1023 0.0942 'International Tables Vol C Tables 4.2.6.8 and 6.1.1.4'

loop_
_geom_angle_atom_site_label_1
_geom_angle_atom_site_label_2
_geom_angle_atom_site_label_3
_geom_angle
N5 P1 N2 92.37(7)
N5 P1 B22 99.55(7)
N2 P1 B22 101.85(7)
C3 N2 C14 121.63(13)
C3 N2 P1 105.53(10)
C14 N2 P1 121.37(11)
C4 C3 N2 115.12(15)
C4 C3 H3 122.4
N2 C3 H3 122.4
C3 C4 N5 114.21(15)
C3 C4 H4 122.9
N5 C4 H4 122.9
C4 N5 C6 119.48(13)
C4 N5 P1 106.51(11)
C6 N5 P1 125.31(11)
C11 C6 C7 120.52(15)
C11 C6 N5 117.52(15)
C7 C6 N5 121.96(15)
C8 C7 C6 118.23(16)
C8 C7 C13 118.03(16)
C6 C7 C13 123.71(15)
C9 C8 C7 121.77(17)
C9 C8 H8 119.1
C7 C8 H8 119.1
C10 C9 C8 119.26(17)
C10 C9 H9 120.4
C8 C9 H9 120.4
C9 C10 C11 121.25(17)
C9 C10 H10 119.4
C11 C10 H10 119.4
C10 C11 C6 118.91(16)
C10 C11 C12 119.34(16)
C6 C11 C12 121.74(15)
C11 C12 H12A 109.5
C11 C12 H12B 109.5
H12A C12 H12B 109.5
C11 C12 H12C 109.5
H12A C12 H12C 109.5
H12B C12 H12C 109.5
C7 C13 H13A 109.5
C7 C13 H13B 109.5
H13A C13 H13B 109.5
C7 C13 H13C 109.5
H13A C13 H13C 109.5
H13B C13 H13C 109.5
C15 C14 C19 119.40(15)
C15 C14 N2 116.54(14)
C19 C14 N2 124.06(15)
C16 C15 C14 119.59(15)
C16 C15 C21 118.28(16)
C14 C15 C21 122.12(15)
C17 C16 C15 120.90(17)
C17 C16 H16 119.6
C15 C16 H16 119.6
C18 C17 C16 119.39(16)
C18 C17 H17 120.3
C16 C17 H17 120.3
C17 C18 C19 122.15(16)
C17 C18 H18 118.9
C19 C18 H18 118.9
C18 C19 C14 118.53(16)
C18 C19 C20 115.97(15)
C14 C19 C20 125.47(15)
C19 C20 H20A 109.5
C19 C20 H20B 109.5
H20A C20 H20B 109.5
C19 C20 H20C 109.5
H20A C20 H20C 109.5
H20B C20 H20C 109.5
C15 C21 H21A 109.5
C15 C21 H21B 109.5
H21A C21 H21B 109.5
C15 C21 H21C 109.5
H21A C21 H21C 109.5
H21B C21 H21C 109.5
N26 B22 N23 104.22(13)
N26 B22 P1 137.51(13)
N23 B22 P1 118.24(12)
C24 N23 B22 108.66(13)
C24 N23 C39 118.07(13)
B22 N23 C39 132.78(13)
C25 C24 N23 108.90(14)
C25 C24 H24 125.5
N23 C24 H24 125.5
C24 C25 N26 110.10(14)
C24 C25 H25 124.9
N26 C25 H25 124.9
C25 N26 B22 108.10(13)
C25 N26 C27 114.89(13)
B22 N26 C27 136.99(13)
C32 C27 C28 121.84(15)
C32 C27 N26 118.76(15)
C28 C27 N26 118.83(14)
C29 C28 C27 117.50(16)
C29 C28 C36 120.29(16)
C27 C28 C36 122.16(15)
C30 C29 C28 121.54(17)
C30 C29 H29 119.2
C28 C29 H29 119.2
C29 C30 C31 119.99(17)
C29 C30 H30 120.0
C31 C30 H30 120.0
C30 C31 C32 121.29(17)
C30 C31 H31 119.4
C32 C31 H31 119.4
C31 C32 C27 117.79(16)
C31 C32 C33 119.69(15)
C27 C32 C33 122.51(15)
C32 C33 C35 112.43(15)
C32 C33 C34 110.36(14)
C35 C33 C34 110.06(14)
C32 C33 H33 107.9
C35 C33 H33 107.9
C34 C33 H33 107.9
C33 C34 H34A 109.5
C33 C34 H34B 109.5
H34A C34 H34B 109.5
C33 C34 H34C 109.5
H34A C34 H34C 109.5
H34B C34 H34C 109.5
C33 C35 H35A 109.5
C33 C35 H35B 109.5
H35A C35 H35B 109.5
C33 C35 H35C 109.5
H35A C35 H35C 109.5
H35B C35 H35C 109.5
C28 C36 C37 112.89(15)
C28 C36 C38 111.15(14)
C37 C36 C38 109.17(15)
C28 C36 H36 107.8
C37 C36 H36 107.8
C38 C36 H36 107.8
C36 C37 H37A 109.5
C36 C37 H37B 109.5
H37A C37 H37B 109.5
C36 C37 H37C 109.5
H37A C37 H37C 109.5
H37B C37 H37C 109.5
C36 C38 H38A 109.5
C36 C38 H38B 109.5
H38A C38 H38B 109.5
C36 C38 H38C 109.5
H38A C38 H38C 109.5
H38B C38 H38C 109.5
C40 C39 C44 122.15(15)
C40 C39 N23 117.81(14)
C44 C39 N23 119.91(14)
C41 C40 C39 117.84(15)
C41 C40 C48 119.65(15)
C39 C40 C48 122.50(15)
C42 C41 C40 120.80(16)
C42 C41 H41 119.6
C40 C41 H41 119.6
C43 C42 C41 120.46(16)
C43 C42 H42 119.8
C41 C42 H42 119.8
C42 C43 C44 121.24(16)
C42 C43 H43 119.4
C44 C43 H43 119.4
C43 C44 C39 117.51(15)
C43 C44 C45 121.12(15)
C39 C44 C45 121.35(15)
C44 C45 C46 113.76(15)
C44 C45 C47 110.72(14)
C46 C45 C47 110.10(15)
C44 C45 H45 107.3
C46 C45 H45 107.3
C47 C45 H45 107.3
C45 C46 H46A 109.5
C45 C46 H46B 109.5
H46A C46 H46B 109.5
C45 C46 H46C 109.5
H46A C46 H46C 109.5
H46B C46 H46C 109.5
C45 C47 H47A 109.5
C45 C47 H47B 109.5
H47A C47 H47B 109.5
C45 C47 H47C 109.5
H47A C47 H47C 109.5
H47B C47 H47C 109.5
C40 C48 C49 112.14(14)
C40 C48 C50 110.96(14)
C49 C48 C50 109.44(14)
C40 C48 H48 108.1
C49 C48 H48 108.1
C50 C48 H48 108.1
C48 C49 H49A 109.5
C48 C49 H49B 109.5
H49A C49 H49B 109.5
C48 C49 H49C 109.5
H49A C49 H49C 109.5
H49B C49 H49C 109.5
C48 C50 H50A 109.5
C48 C50 H50B 109.5
H50A C50 H50B 109.5
C48 C50 H50C 109.5
H50A C50 H50C 109.5
H50B C50 H50C 109.5

loop_
_geom_bond_atom_site_label_1
_geom_bond_atom_site_label_2
_geom_bond_distance
P1 N5 1.7365(14)
P1 N2 1.7534(14)
P1 B22 1.9533(18)
N2 C3 1.423(2)
N2 C14 1.442(2)
C3 C4 1.329(2)
C3 H3 0.9500
C4 N5 1.425(2)
C4 H4 0.9500
N5 C6 1.441(2)
C6 C11 1.400(2)
C6 C7 1.405(2)
C7 C8 1.387(2)
C7 C13 1.503(2)
C8 C9 1.382(3)
C8 H8 0.9500
C9 C10 1.377(3)
C9 H9 0.9500
C10 C11 1.389(2)
C10 H10 0.9500
C11 C12 1.505(2)
C12 H12A 0.9800
C12 H12B 0.9800
C12 H12C 0.9800
C13 H13A 0.9800
C13 H13B 0.9800
C13 H13C 0.9800
C14 C15 1.407(2)
C14 C19 1.413(2)
C15 C16 1.394(2)
C15 C21 1.506(2)
C16 C17 1.376(3)
C16 H16 0.9500
C17 C18 1.375(3)
C17 H17 0.9500
C18 C19 1.388(2)
C18 H18 0.9500
C19 C20 1.520(2)
C20 H20A 0.9800
C20 H20B 0.9800
C20 H20C 0.9800
C21 H21A 0.9800
C21 H21B 0.9800
C21 H21C 0.9800
B22 N26 1.434(2)
B22 N23 1.438(2)
N23 C24 1.401(2)
N23 C39 1.440(2)
C24 C25 1.332(2)
C24 H24 0.9500
C25 N26 1.400(2)
C25 H25 0.9500
N26 C27 1.442(2)
C27 C32 1.400(2)
C27 C28 1.404(2)
C28 C29 1.393(2)
C28 C36 1.519(2)
C29 C30 1.374(3)
C29 H29 0.9500
C30 C31 1.376(3)
C30 H30 0.9500
C31 C32 1.393(2)
C31 H31 0.9500
C32 C33 1.517(2)
C33 C35 1.529(2)
C33 C34 1.531(2)
C33 H33 1.0000
C34 H34A 0.9800
C34 H34B 0.9800
C34 H34C 0.9800
C35 H35A 0.9800
C35 H35B 0.9800
C35 H35C 0.9800
C36 C37 1.525(2)
C36 C38 1.533(3)
C36 H36 1.0000
C37 H37A 0.9800
C37 H37B 0.9800
C37 H37C 0.9800
C38 H38A 0.9800
C38 H38B 0.9800
C38 H38C 0.9800
C39 C40 1.402(2)
C39 C44 1.403(2)
C40 C41 1.394(2)
C40 C48 1.517(2)
C41 C42 1.380(3)
C41 H41 0.9500
C42 C43 1.378(3)
C42 H42 0.9500
C43 C44 1.392(2)
C43 H43 0.9500
C44 C45 1.518(2)
C45 C46 1.525(2)
C45 C47 1.531(3)
C45 H45 1.0000
C46 H46A 0.9800
C46 H46B 0.9800
C46 H46C 0.9800
C47 H47A 0.9800
C47 H47B 0.9800
C47 H47C 0.9800
C48 C49 1.528(2)
C48 C50 1.535(2)
C48 H48 1.0000
C49 H49A 0.9800
C49 H49B 0.9800
C49 H49C 0.9800
C50 H50A 0.9800
C50 H50B 0.9800
C50 H50C 0.9800

loop_
_geom_torsion_atom_site_label_1
_geom_torsion_atom_site_label_2
_geom_torsion_atom_site_label_3
_geom_torsion_atom_site_label_4
_geom_torsion
N5 P1 N2 C3 -22.18(11)
B22 P1 N2 C3 78.09(11)
N5 P1 N2 C14 121.62(12)
B22 P1 N2 C14 -138.11(12)
C14 N2 C3 C4 -126.63(16)
P1 N2 C3 C4 17.05(16)
N2 C3 C4 N5 -0.7(2)
C3 C4 N5 C6 133.07(15)
C3 C4 N5 P1 -16.27(16)
N2 P1 N5 C4 22.03(11)
B22 P1 N5 C4 -80.41(11)
N2 P1 N5 C6 -125.01(13)
B22 P1 N5 C6 132.55(13)
C4 N5 C6 C11 77.72(19)
P1 N5 C6 C11 -139.09(14)
C4 N5 C6 C7 -102.50(19)
P1 N5 C6 C7 40.7(2)
C11 C6 C7 C8 2.0(2)
N5 C6 C7 C8 -177.77(15)
C11 C6 C7 C13 -176.03(16)
N5 C6 C7 C13 4.2(3)
C6 C7 C8 C9 -2.2(3)
C13 C7 C8 C9 175.98(17)
C7 C8 C9 C10 0.4(3)
C8 C9 C10 C11 1.6(3)
C9 C10 C11 C6 -1.7(3)
C9 C10 C11 C12 177.70(17)
C7 C6 C11 C10 -0.1(3)
N5 C6 C11 C10 179.65(15)
C7 C6 C11 C12 -179.50(16)
N5 C6 C11 C12 0.3(2)
C3 N2 C14 C15 -161.53(15)
P1 N2 C14 C15 60.41(18)
C3 N2 C14 C19 18.9(2)
P1 N2 C14 C19 -119.13(16)
C19 C14 C15 C16 2.0(2)
N2 C14 C15 C16 -177.54(14)
C19 C14 C15 C21 -178.96(15)
N2 C14 C15 C21 1.5(2)
C14 C15 C16 C17 -2.1(3)
C21 C15 C16 C17 178.84(16)
C15 C16 C17 C18 0.5(3)
C16 C17 C18 C19 1.2(3)
C17 C18 C19 C14 -1.3(3)
C17 C18 C19 C20 176.75(17)
C15 C14 C19 C18 -0.4(2)
N2 C14 C19 C18 179.15(15)
C15 C14 C19 C20 -178.19(16)
N2 C14 C19 C20 1.3(3)
N5 P1 B22 N26 71.74(19)
N2 P1 B22 N26 -22.7(2)
N5 P1 B22 N23 -110.66(13)
N2 P1 B22 N23 154.86(12)
N26 B22 N23 C24 0.07(17)
P1 B22 N23 C24 -178.26(12)
N26 B22 N23 C39 171.71(15)
P1 B22 N23 C39 -6.6(2)
B22 N23 C24 C25 0.50(19)
C39 N23 C24 C25 -172.55(14)
N23 C24 C25 N26 -0.9(2)
C24 C25 N26 B22 0.94(19)
C24 C25 N26 C27 179.87(14)
N23 B22 N26 C25 -0.59(17)
P1 B22 N26 C25 177.23(15)
N23 B22 N26 C27 -179.16(17)
P1 B22 N26 C27 -1.3(3)
C25 N26 C27 C32 -85.72(18)
B22 N26 C27 C32 92.8(2)
C25 N26 C27 C28 85.78(18)
B22 N26 C27 C28 -95.7(2)
C32 C27 C28 C29 0.1(2)
N26 C27 C28 C29 -171.14(14)
C32 C27 C28 C36 177.51(15)
N26 C27 C28 C36 6.3(2)
C27 C28 C29 C30 1.6(2)
C36 C28 C29 C30 -175.84(16)
C28 C29 C30 C31 -2.1(3)
C29 C30 C31 C32 0.7(3)
C30 C31 C32 C27 0.9(3)
C30 C31 C32 C33 -178.05(16)
C28 C27 C32 C31 -1.3(2)
N26 C27 C32 C31 169.90(14)
C28 C27 C32 C33 177.63(15)
N26 C27 C32 C33 -11.1(2)
C31 C32 C33 C35 -62.7(2)
C27 C32 C33 C35 118.33(18)
C31 C32 C33 C34 60.6(2)
C27 C32 C33 C34 -118.36(17)
C29 C28 C36 C37 -37.3(2)
C27 C28 C36 C37 145.37(16)
C29 C28 C36 C38 85.77(19)
C27 C28 C36 C38 -91.59(19)
C24 N23 C39 C40 69.73(19)
B22 N23 C39 C40 -101.30(19)
C24 N23 C39 C44 -106.16(17)
B22 N23 C39 C44 82.8(2)
C44 C39 C40 C41 0.9(2)
N23 C39 C40 C41 -174.87(13)
C44 C39 C40 C48 179.97(14)
N23 C39 C40 C48 4.2(2)
C39 C40 C41 C42 -0.5(2)
C48 C40 C41 C42 -179.54(15)
C40 C41 C42 C43 -0.3(2)
C41 C42 C43 C44 0.7(2)
C42 C43 C44 C39 -0.3(2)
C42 C43 C44 C45 178.17(15)
C40 C39 C44 C43 -0.6(2)
N23 C39 C44 C43 175.15(13)
C40 C39 C44 C45 -179.01(14)
N23 C39 C44 C45 -3.3(2)
C43 C44 C45 C46 25.5(2)
C39 C44 C45 C46 -156.07(15)
C43 C44 C45 C47 -99.09(18)
C39 C44 C45 C47 79.31(19)
C41 C40 C48 C49 -48.8(2)
C39 C40 C48 C49 132.12(16)
C41 C40 C48 C50 73.89(19)
C39 C40 C48 C50 -105.15(17)
